data_4313703
loop_
_publ_author_name
'Jagadese J. Vittal'
'Xiaobai Wang'
'John D. Ranford'

_publ_contact_author
; 
     Dr. Jagadese J. Vittal
     Department of Chemistry
     National University of Singapore
     SINGAPORE 117543
;
_publ_contact_author_email chmjjv@nus.edu.sg
_publ_contact_author_fax '(65) 6779 1691'
_publ_contact_author_phone '(65) 6874 2975'
_publ_section_title
;
 Influence of the Li+ on the Structure of the [Cu3(phis)3]3+ Cation
;
_journal_name_full 'Inorganic Chemistry'
_journal_page_first 3390
_journal_page_last 3392
_journal_paper_doi 10.1021/ic026311n
_journal_volume 42
_journal_year 2003
_chemical_formula_sum 'C36 H43 Cl3 Cu3 N12 O20'
_chemical_formula_weight 1260.79
_chemical_name_systematic
; 
 ? 
;
_space_group_IT_number 19
_symmetry_cell_setting orthorhombic
_symmetry_space_group_name_Hall 'P 2ac 2ab'
_symmetry_space_group_name_H-M 'P 21 21 21'
_atom_sites_solution_hydrogens geom
_atom_sites_solution_primary direct
_atom_sites_solution_secondary difmap
_audit_creation_method SHELXL-97
_cell_angle_alpha 90.00
_cell_angle_beta 90.00
_cell_angle_gamma 90.00
_cell_formula_units_Z 4
_cell_length_a 11.46970(10)
_cell_length_b 16.25210(10)
_cell_length_c 28.09550(10)
_cell_measurement_reflns_used 6845
_cell_measurement_temperature 293(2)
_cell_measurement_theta_max 25.0
_cell_measurement_theta_min 2.06
_cell_volume 5237.19(6)
_computing_cell_refinement 'Bruker AXS, SAINT'
_computing_data_collection 'Bruker AXS, SMART'
_computing_data_reduction 'Bruker AXS, SAINT'
_computing_molecular_graphics 'Bruker AXS, SHELXTL'
_computing_publication_material 'Bruker AXS, SHELXTL'
_computing_structure_refinement 'SHELXL-97 (Sheldrick, 1997)'
_computing_structure_solution 'SHELXS-97 (Sheldrick, 1990)'
_diffrn_ambient_temperature 293(2)
_diffrn_measured_fraction_theta_full 0.997
_diffrn_measured_fraction_theta_max 0.997
_diffrn_measurement_method '\w scans'
_diffrn_radiation_monochromator graphite
_diffrn_radiation_source 'fine-focus sealed tube'
_diffrn_radiation_type MoK\a
_diffrn_radiation_wavelength 0.71073
_diffrn_reflns_av_R_equivalents 0.0749
_diffrn_reflns_av_sigmaI/netI 0.0693
_diffrn_reflns_limit_h_max 12
_diffrn_reflns_limit_h_min -12
_diffrn_reflns_limit_k_max 17
_diffrn_reflns_limit_k_min -17
_diffrn_reflns_limit_l_max 20
_diffrn_reflns_limit_l_min -30
_diffrn_reflns_number 20663
_diffrn_reflns_theta_full 22.50
_diffrn_reflns_theta_max 22.50
_diffrn_reflns_theta_min 1.92
_exptl_absorpt_coefficient_mu 1.444
_exptl_absorpt_correction_T_max 0.8944
_exptl_absorpt_correction_T_min 0.5934
_exptl_absorpt_correction_type 'sadabs (Sheldrick, 1996)'
_exptl_crystal_colour 'dark blue'
_exptl_crystal_density_diffrn 1.599
_exptl_crystal_density_meas ?
_exptl_crystal_density_method 'not measured'
_exptl_crystal_description 'rectangular shape, cut'
_exptl_crystal_F_000 2564
_exptl_crystal_size_max 0.2
_exptl_crystal_size_mid 0.14
_exptl_crystal_size_min 0.06
_refine_diff_density_max 1.151
_refine_diff_density_min -0.918
_refine_diff_density_rms 0.178
_refine_ls_abs_structure_details 'Flack H D (1983), Acta Cryst. A39, 876-881'
_refine_ls_abs_structure_Flack 0.04(4)
_refine_ls_extinction_coef 0.0005(4)
_refine_ls_extinction_expression Fc^*^=kFc[1+0.001xFc^2^\l^3^/sin(2\q)]^-1/4^
_refine_ls_extinction_method SHELXL
_refine_ls_goodness_of_fit_ref 1.226
_refine_ls_hydrogen_treatment mixed
_refine_ls_matrix_type full
_refine_ls_number_parameters 554
_refine_ls_number_reflns 6795
_refine_ls_number_restraints 171
_refine_ls_restrained_S_all 1.266
_refine_ls_R_factor_all 0.1335
_refine_ls_R_factor_gt 0.1060
_refine_ls_shift/su_max 0.001
_refine_ls_shift/su_mean 0.000
_refine_ls_structure_factor_coef Fsqd
_refine_ls_weighting_details 'calc w=1/[\s^2^(Fo^2^)+(0.1841P)^2^+0.0000P] where P=(Fo^2^+2Fc^2^)/3'
_refine_ls_weighting_scheme calc
_refine_ls_wR_factor_gt 0.2755
_refine_ls_wR_factor_ref 0.2985
_reflns_number_gt 5059
_reflns_number_total 6795
_reflns_threshold_expression >2sigma(I)
_cod_data_source_file ic026311nsi20021229_075232_1.cif
_cod_data_source_block compound1
_cod_depositor_comments
;
The following automatic conversions were performed:

'_symmetry_cell_setting' value 'Orthorhombic' changed to
'orthorhombic' according to the built-in table from CIF Core
dictionary named 'cif_core.dic' version 2.4.1 from 2010-06-29.

Automatic conversion script
Id: cif_fix_values 1646 2011-03-28 12:23:43Z adriana 

The following automatic conversions were performed:

'_exptl_crystal_density_meas' value 'not measured' was changed to '?'
- the value is perceived as not measured.

Automatic conversion script
Id: cif_fix_values 3008 2015-01-20 13:52:24Z robertas 
;
_cod_database_code 4313703

loop_
_symmetry_equiv_pos_as_xyz
'x, y, z'
'-x+1/2, -y, z+1/2'
'-x, y+1/2, -z+1/2'
'x+1/2, -y+1/2, -z'

loop_
_atom_site_label
_atom_site_type_symbol
_atom_site_fract_x
_atom_site_fract_y
_atom_site_fract_z
_atom_site_U_iso_or_equiv
_atom_site_adp_type
_atom_site_occupancy
_atom_site_symmetry_multiplicity
_atom_site_calc_flag
_atom_site_refinement_flags
_atom_site_disorder_assembly
_atom_site_disorder_group
Cu1 Cu 0.25945(14) 0.43121(13) 0.09385(7) 0.0507(6) Uani 1 1 d . . .
Cu2 Cu 0.51749(14) 0.42857(13) 0.20536(7) 0.0482(6) Uani 1 1 d . . .
Cu3 Cu 0.71359(16) 0.48124(14) 0.09792(8) 0.0618(7) Uani 1 1 d . . .
N1 N 0.2228(11) 0.5519(8) 0.0910(5) 0.050(3) Uani 1 1 d . . .
C1 C 0.2545(18) 0.6064(17) 0.0579(9) 0.092(7) Uani 1 1 d . . .
H1 H 0.2976 0.5854 0.0327 0.111 Uiso 1 1 calc R . .
C2 C 0.233(2) 0.6873(14) 0.0561(9) 0.093(7) Uani 1 1 d . . .
H2A H 0.2643 0.7211 0.0328 0.111 Uiso 1 1 calc R . .
C3 C 0.160(2) 0.7170(13) 0.0913(11) 0.099(8) Uani 1 1 d . . .
H3 H 0.1363 0.7717 0.0918 0.119 Uiso 1 1 calc R . .
C4 C 0.1247(17) 0.6622(12) 0.1257(8) 0.075(6) Uani 1 1 d . . .
H4A H 0.0773 0.6807 0.1503 0.090 Uiso 1 1 calc R . .
C5 C 0.1578(14) 0.5795(12) 0.1248(7) 0.061(5) Uani 1 1 d . . .
C6 C 0.1319(15) 0.5220(9) 0.1628(6) 0.053(4) Uani 1 1 d . . .
H6A H 0.0542 0.5325 0.1750 0.064 Uiso 1 1 calc R . .
H6B H 0.1869 0.5298 0.1886 0.064 Uiso 1 1 calc R . .
N2 N 0.1392(10) 0.4364(8) 0.1454(4) 0.046(3) Uani 1 1 d . . .
H2 H 0.0693 0.4241 0.1318 0.055 Uiso 1 1 calc R . .
C7 C 0.1587(12) 0.3769(9) 0.1833(5) 0.038(3) Uani 1 1 d . . .
H7 H 0.1036 0.3905 0.2087 0.046 Uiso 1 1 calc R . .
O1 O 0.3573(8) 0.4168(7) 0.1790(4) 0.049(3) Uani 1 1 d . . .
O2 O 0.2996(11) 0.3559(8) 0.2444(4) 0.067(3) Uani 1 1 d . . .
C8 C 0.2823(11) 0.3842(9) 0.2050(5) 0.036(3) Uani 1 1 d . . .
C9 C 0.1334(13) 0.2882(9) 0.1686(7) 0.060(5) Uani 1 1 d . . .
H9A H 0.0526 0.2836 0.1588 0.072 Uiso 1 1 calc R . .
H9B H 0.1451 0.2523 0.1958 0.072 Uiso 1 1 calc R . .
C10 C 0.2148(15) 0.2599(11) 0.1266(6) 0.058(5) Uani 1 1 d . . .
N3 N 0.2670(10) 0.3123(9) 0.0952(5) 0.054(3) Uani 1 1 d . . .
C11 C 0.3339(16) 0.2616(16) 0.0668(8) 0.082(7) Uani 1 1 d . . .
H11 H 0.3794 0.2781 0.0411 0.098 Uiso 1 1 calc R . .
N4 N 0.3219(16) 0.1843(12) 0.0826(7) 0.094(7) Uani 1 1 d . . .
H4 H 0.3562 0.1424 0.0702 0.113 Uiso 1 1 calc R . .
C12 C 0.2469(16) 0.1803(11) 0.1215(7) 0.060(5) Uani 1 1 d . . .
H12A H 0.2247 0.1347 0.1394 0.072 Uiso 1 1 calc R . .
N5 N 0.5057(10) 0.5509(7) 0.2060(5) 0.046(3) Uani 1 1 d . . .
C13 C 0.4396(13) 0.5961(11) 0.1761(6) 0.058(5) Uani 1 1 d . . .
H13 H 0.3852 0.5700 0.1567 0.069 Uiso 1 1 calc R . .
C14 C 0.4512(16) 0.6788(10) 0.1740(7) 0.066(5) Uani 1 1 d . . .
H14 H 0.4020 0.7089 0.1543 0.080 Uiso 1 1 calc R . .
C15 C 0.5314(19) 0.7182(11) 0.1994(6) 0.065(5) Uani 1 1 d . . .
H15 H 0.5401 0.7749 0.1965 0.079 Uiso 1 1 calc R . .
C16 C 0.5992(15) 0.6759(13) 0.2289(7) 0.069(5) Uani 1 1 d . . .
H16 H 0.6534 0.7032 0.2478 0.082 Uiso 1 1 calc R . .
C17 C 0.5885(12) 0.5867(12) 0.2317(6) 0.055(5) Uani 1 1 d . . .
C18 C 0.6569(14) 0.5355(11) 0.2648(7) 0.069(6) Uani 1 1 d . . .
H18A H 0.7387 0.5499 0.2623 0.083 Uiso 1 1 calc R . .
H18B H 0.6320 0.5465 0.2972 0.083 Uiso 1 1 calc R . .
N6 N 0.6425(10) 0.4491(8) 0.2547(5) 0.053(4) Uani 1 1 d . . .
H6 H 0.6165 0.4256 0.2821 0.064 Uiso 1 1 calc R . .
C19 C 0.7552(12) 0.4038(12) 0.2415(6) 0.066(6) Uani 1 1 d . . .
H19 H 0.8177 0.4221 0.2628 0.079 Uiso 1 1 calc R . .
C20 C 0.7875(17) 0.4258(11) 0.1906(6) 0.068(5) Uani 1 1 d . . .
O3 O 0.7113(9) 0.4533(8) 0.1637(4) 0.061(3) Uani 1 1 d . . .
O4 O 0.8922(8) 0.4077(8) 0.1799(5) 0.077(4) Uani 1 1 d . . .
C21 C 0.7390(15) 0.3112(9) 0.2472(6) 0.058(5) Uani 1 1 d . . .
H21A H 0.8143 0.2850 0.2432 0.069 Uiso 1 1 calc R . .
H21B H 0.7137 0.3006 0.2796 0.069 Uiso 1 1 calc R . .
N7 N 0.5604(11) 0.3142(9) 0.1993(5) 0.059(4) Uani 1 1 d . . .
C22 C 0.6586(12) 0.2726(10) 0.2158(5) 0.043(4) Uani 1 1 d . . .
C23 C 0.5154(15) 0.2602(13) 0.1681(7) 0.067(5) Uani 1 1 d . . .
H23 H 0.4500 0.2716 0.1497 0.081 Uiso 1 1 calc R . .
N8 N 0.5724(12) 0.1888(9) 0.1659(5) 0.061(4) Uani 1 1 d . . .
H8 H 0.5565 0.1466 0.1486 0.073 Uiso 1 1 calc R . .
C24 C 0.6616(14) 0.1983(12) 0.1975(7) 0.066(5) Uani 1 1 d . . .
H24 H 0.7164 0.1581 0.2049 0.079 Uiso 1 1 calc R . .
N9 N 0.7472(11) 0.5980(6) 0.1087(4) 0.070(4) Uiso 1 1 d G . .
C25 C 0.8096(12) 0.6286(8) 0.1473(4) 0.080(6) Uiso 1 1 d G . .
H25 H 0.8432 0.5926 0.1691 0.096 Uiso 1 1 calc R . .
C26 C 0.8217(15) 0.7131(9) 0.1533(5) 0.104(8) Uiso 1 1 d G . .
H26 H 0.8635 0.7336 0.1791 0.124 Uiso 1 1 calc R . .
C27 C 0.7715(17) 0.7669(6) 0.1208(6) 0.130(10) Uiso 1 1 d G . .
H27 H 0.7796 0.8234 0.1248 0.156 Uiso 1 1 calc R . .
C28 C 0.7091(16) 0.7362(8) 0.0822(6) 0.125(9) Uiso 1 1 d G . .
H28 H 0.6755 0.7722 0.0604 0.150 Uiso 1 1 calc R . .
C29 C 0.6970(13) 0.6518(9) 0.0762(4) 0.080(6) Uiso 1 1 d G . .
C30 C 0.635(2) 0.6101(19) 0.0407(9) 0.113(10) Uani 1 1 d . . .
H30A H 0.6494 0.6373 0.0106 0.135 Uiso 1 1 calc R . .
H30B H 0.5523 0.6154 0.0475 0.135 Uiso 1 1 calc R . .
N10 N 0.6615(15) 0.5229(12) 0.0351(6) 0.077(5) Uani 1 1 d . . .
H10 H 0.7216 0.5178 0.0141 0.093 Uiso 1 1 calc R . .
C31 C 0.5641(17) 0.4722(16) 0.0182(7) 0.086(7) Uani 1 1 d . . .
H31A H 0.5264 0.5030 -0.0075 0.103 Uiso 1 1 calc R . .
C32 C 0.4790(16) 0.4638(12) 0.0555(6) 0.064(5) Uani 1 1 d . . .
O5 O 0.5051(10) 0.4771(9) 0.0965(5) 0.078(4) Uani 1 1 d . . .
O6 O 0.3741(9) 0.4360(9) 0.0416(4) 0.071(3) Uani 1 1 d . . .
C33 C 0.6061(18) 0.391(2) -0.0034(9) 0.127(12) Uani 1 1 d . . .
H33A H 0.5402 0.3619 -0.0170 0.153 Uiso 1 1 calc R . .
H33B H 0.6609 0.4025 -0.0289 0.153 Uiso 1 1 calc R . .
C34 C 0.662(2) 0.3394(15) 0.0320(8) 0.084(7) Uani 1 1 d . . .
N11 N 0.7161(13) 0.3692(11) 0.0742(5) 0.063(4) Uani 1 1 d . . .
C35 C 0.7619(17) 0.3058(15) 0.0964(7) 0.079(7) Uani 1 1 d . . .
H35 H 0.8026 0.3062 0.1250 0.095 Uiso 1 1 calc R . .
N12 N 0.7349(18) 0.2340(11) 0.0662(8) 0.109(8) Uani 1 1 d . . .
H12 H 0.7538 0.1834 0.0707 0.131 Uiso 1 1 calc R . .
C36 C 0.675(3) 0.266(2) 0.0307(11) 0.110(9) Uiso 1 1 d . . .
H36 H 0.6449 0.2341 0.0062 0.132 Uiso 1 1 calc R . .
Cl1 Cl 0.4920(4) 0.0637(4) -0.02518(16) 0.0895(18) Uani 1 1 d D . .
O7 O 0.4954(17) 0.1456(9) -0.0471(6) 0.150(4) Uiso 1 1 d D . .
O8 O 0.6027(12) 0.0504(11) -0.0110(6) 0.150(4) Uiso 1 1 d D . .
O9 O 0.4115(15) 0.0710(12) 0.0101(5) 0.150(4) Uiso 1 1 d D . .
O10 O 0.4546(16) 0.0134(10) -0.0615(5) 0.150(4) Uiso 1 1 d D . .
Cl2 Cl 1.0263(5) 0.5967(4) 0.2864(3) 0.109(2) Uani 1 1 d D . .
O11 O 0.9225(16) 0.5604(15) 0.2986(9) 0.225(7) Uiso 1 1 d D . .
O12 O 1.110(2) 0.5351(16) 0.2805(11) 0.225(7) Uiso 1 1 d D . .
O13 O 1.011(3) 0.6515(17) 0.2495(9) 0.225(7) Uiso 1 1 d D . .
O14 O 1.065(3) 0.6413(17) 0.3262(9) 0.225(7) Uiso 1 1 d D . .
Cl3 Cl 0.6976(6) 0.4249(4) 0.39728(19) 0.1012(19) Uani 1 1 d D . .
O15 O 0.7437(19) 0.3925(12) 0.3558(6) 0.182(5) Uiso 1 1 d D . .
O16 O 0.6597(19) 0.5040(9) 0.3898(7) 0.182(5) Uiso 1 1 d D . .
O17 O 0.5976(16) 0.3770(12) 0.4089(8) 0.182(5) Uiso 1 1 d D . .
O18 O 0.7722(16) 0.4178(14) 0.4346(6) 0.182(5) Uiso 1 1 d D . .
O1S O 0.587(2) 0.0498(12) 0.1054(7) 0.055(5) Uiso 0.50 1 d P . .
O2S O 0.818(2) 0.0634(15) 0.0642(7) 0.065(6) Uiso 0.50 1 d P . .
O3S O 0.431(2) 0.4424(14) 0.3110(8) 0.066(6) Uiso 0.50 1 d P . .
O4S O 0.967(4) -0.061(3) 0.1047(16) 0.066(12) Uiso 0.25 1 d P . .
O5S O 0.560(5) 0.323(3) 0.5083(17) 0.073(13) Uiso 0.25 1 d P . .

loop_
_atom_site_aniso_label
_atom_site_aniso_U_11
_atom_site_aniso_U_22
_atom_site_aniso_U_33
_atom_site_aniso_U_23
_atom_site_aniso_U_13
_atom_site_aniso_U_12
Cu1 0.0210(9) 0.0711(12) 0.0601(12) -0.0096(11) 0.0002(8) -0.0015(9)
Cu2 0.0181(9) 0.0626(12) 0.0638(12) -0.0102(11) -0.0083(8) -0.0016(8)
Cu3 0.0295(11) 0.0944(16) 0.0616(13) -0.0081(12) 0.0055(10) -0.0093(10)
N1 0.031(7) 0.061(9) 0.058(8) 0.015(7) -0.007(7) -0.002(6)
C1 0.041(12) 0.12(2) 0.116(18) -0.026(16) -0.020(12) 0.006(12)
C2 0.090(18) 0.071(15) 0.117(19) 0.036(14) -0.046(16) -0.006(14)
C3 0.087(17) 0.047(11) 0.16(3) 0.033(15) -0.001(18) -0.004(11)
C4 0.048(11) 0.076(14) 0.101(15) -0.013(13) -0.003(11) 0.006(10)
C5 0.026(9) 0.068(12) 0.088(13) -0.014(11) -0.002(9) -0.003(9)
C6 0.042(9) 0.047(9) 0.071(11) -0.009(9) -0.007(8) 0.007(8)
N2 0.018(6) 0.057(8) 0.062(8) -0.014(7) -0.008(5) -0.007(6)
C7 0.021(8) 0.044(9) 0.050(9) -0.008(7) -0.003(6) 0.001(6)
O1 0.022(5) 0.060(7) 0.067(7) -0.011(6) -0.015(5) -0.001(5)
O2 0.051(7) 0.087(9) 0.064(8) 0.012(7) -0.002(6) 0.011(6)
C8 0.015(7) 0.048(8) 0.044(9) -0.006(8) 0.004(7) 0.006(6)
C9 0.021(8) 0.040(9) 0.120(15) -0.001(9) 0.007(9) -0.001(7)
C10 0.035(9) 0.067(11) 0.071(11) -0.028(10) -0.011(9) 0.014(9)
N3 0.020(6) 0.086(9) 0.055(8) 0.011(8) -0.006(7) 0.001(7)
C11 0.036(10) 0.115(19) 0.096(15) -0.065(15) -0.038(10) 0.027(11)
N4 0.084(13) 0.077(12) 0.122(16) -0.055(12) -0.066(12) 0.051(10)
C12 0.058(12) 0.057(11) 0.066(11) -0.030(9) -0.008(10) 0.006(9)
N5 0.038(7) 0.041(7) 0.059(8) -0.019(6) -0.012(7) -0.010(6)
C13 0.015(8) 0.086(14) 0.072(11) -0.022(10) -0.003(8) 0.015(8)
C14 0.057(12) 0.041(10) 0.101(15) 0.022(10) 0.003(11) 0.017(9)
C15 0.080(14) 0.056(11) 0.060(11) -0.012(9) -0.010(11) -0.013(10)
C16 0.033(10) 0.085(14) 0.088(14) -0.044(12) 0.011(10) -0.008(9)
C17 0.018(8) 0.092(14) 0.055(9) -0.013(9) 0.004(7) -0.006(8)
C18 0.020(8) 0.098(14) 0.089(13) -0.044(11) -0.011(9) -0.007(9)
N6 0.019(6) 0.067(9) 0.073(9) -0.013(7) -0.007(6) 0.005(6)
C19 0.006(7) 0.137(18) 0.054(10) -0.007(10) -0.008(7) 0.008(9)
C20 0.063(13) 0.064(10) 0.075(12) -0.047(10) 0.012(11) -0.022(10)
O3 0.020(6) 0.120(10) 0.042(6) 0.000(6) -0.012(5) 0.008(6)
O4 0.005(5) 0.116(11) 0.111(10) -0.022(8) 0.016(6) -0.005(6)
C21 0.049(11) 0.052(10) 0.072(11) 0.013(9) -0.015(9) 0.022(9)
N7 0.027(7) 0.089(10) 0.062(9) -0.015(8) 0.000(7) 0.004(7)
C22 0.025(8) 0.072(11) 0.034(8) -0.006(8) -0.009(6) 0.013(7)
C23 0.029(9) 0.108(15) 0.064(11) -0.006(11) -0.014(9) -0.022(10)
N8 0.040(8) 0.075(9) 0.069(9) -0.025(8) 0.001(8) 0.013(8)
C24 0.025(9) 0.080(13) 0.092(14) -0.002(11) -0.016(9) 0.021(8)
C30 0.084(17) 0.17(3) 0.083(16) 0.049(18) 0.011(14) -0.050(18)
N10 0.070(11) 0.099(13) 0.063(10) -0.005(10) 0.025(8) -0.020(10)
C31 0.038(11) 0.16(2) 0.059(12) -0.044(13) 0.014(9) -0.010(12)
C32 0.055(12) 0.091(13) 0.045(10) -0.002(9) 0.012(9) -0.008(10)
O5 0.041(7) 0.136(11) 0.057(8) 0.010(8) 0.019(6) -0.030(7)
O6 0.029(6) 0.120(10) 0.063(7) -0.023(8) 0.008(5) -0.009(7)
C33 0.027(11) 0.27(4) 0.080(16) 0.01(2) 0.015(12) -0.026(16)
C34 0.082(15) 0.107(18) 0.063(13) -0.052(13) 0.046(12) -0.032(13)
N11 0.046(9) 0.091(11) 0.052(9) -0.004(8) 0.014(7) -0.004(9)
C35 0.057(12) 0.118(17) 0.063(12) -0.054(13) 0.039(11) -0.029(12)
N12 0.099(16) 0.068(10) 0.16(2) -0.020(12) 0.097(15) -0.012(10)
Cl1 0.029(2) 0.175(6) 0.064(3) -0.035(3) 0.001(2) -0.003(3)
Cl2 0.062(3) 0.105(4) 0.159(6) -0.038(4) 0.013(4) -0.006(3)
Cl3 0.141(6) 0.094(4) 0.069(3) 0.002(3) -0.007(3) 0.023(4)

loop_
_atom_type_symbol
_atom_type_description
_atom_type_scat_dispersion_real
_atom_type_scat_dispersion_imag
_atom_type_scat_source
C C 0.0033 0.0016 'International Tables Vol C Tables 4.2.6.8 and 6.1.1.4'
H H 0.0000 0.0000 'International Tables Vol C Tables 4.2.6.8 and 6.1.1.4'
N N 0.0061 0.0033 'International Tables Vol C Tables 4.2.6.8 and 6.1.1.4'
O O 0.0106 0.0060 'International Tables Vol C Tables 4.2.6.8 and 6.1.1.4'
Cl Cl 0.1484 0.1585 'International Tables Vol C Tables 4.2.6.8 and 6.1.1.4'
Cu Cu 0.3201 1.2651 'International Tables Vol C Tables 4.2.6.8 and 6.1.1.4'

loop_
_geom_angle_atom_site_label_1
_geom_angle_atom_site_label_2
_geom_angle_atom_site_label_3
_geom_angle
_geom_angle_site_symmetry_1
_geom_angle_site_symmetry_3
_geom_angle_publ_flag
N3 Cu1 O6 91.4(6) . . ?
N3 Cu1 N2 93.4(5) . . ?
O6 Cu1 N2 175.0(6) . . ?
N3 Cu1 N1 170.4(5) . . ?
O6 Cu1 N1 94.1(6) . . ?
N2 Cu1 N1 81.0(6) . . ?
N7 Cu2 O1 96.3(5) . . ?
N7 Cu2 N5 168.2(6) . . ?
O1 Cu2 N5 92.1(5) . . ?
N7 Cu2 N6 92.2(5) . . ?
O1 Cu2 N6 157.8(5) . . ?
N5 Cu2 N6 82.9(5) . . ?
O3 Cu3 N11 96.3(6) . . ?
O3 Cu3 N9 94.8(5) . . ?
N11 Cu3 N9 163.6(6) . . ?
O3 Cu3 N10 160.4(6) . . ?
N11 Cu3 N10 91.1(7) . . ?
N9 Cu3 N10 82.4(6) . . ?
O3 Cu3 O5 89.7(4) . . ?
N11 Cu3 O5 89.0(6) . . ?
N9 Cu3 O5 103.1(5) . . ?
N10 Cu3 O5 72.2(6) . . ?
C5 N1 C1 116.1(16) . . ?
C5 N1 Cu1 115.6(12) . . ?
C1 N1 Cu1 128.3(14) . . ?
N1 C1 C2 129(2) . . ?
C1 C2 C3 115(2) . . ?
C4 C3 C2 117(2) . . ?
C3 C4 C5 122(2) . . ?
N1 C5 C4 120.4(18) . . ?
N1 C5 C6 115.9(16) . . ?
C4 C5 C6 123.4(17) . . ?
C5 C6 N2 110.6(14) . . ?
C7 N2 C6 113.1(12) . . ?
C7 N2 Cu1 113.3(9) . . ?
C6 N2 Cu1 108.6(10) . . ?
N2 C7 C9 113.7(13) . . ?
N2 C7 C8 112.2(12) . . ?
C9 C7 C8 110.6(12) . . ?
C8 O1 Cu2 117.3(9) . . ?
O2 C8 O1 125.6(13) . . ?
O2 C8 C7 118.7(13) . . ?
O1 C8 C7 115.6(13) . . ?
C7 C9 C10 111.4(13) . . ?
C12 C10 N3 114.1(16) . . ?
C12 C10 C9 121.4(17) . . ?
N3 C10 C9 124.2(14) . . ?
C10 N3 C11 104.1(17) . . ?
C10 N3 Cu1 128.0(11) . . ?
C11 N3 Cu1 127.7(15) . . ?
N4 C11 N3 108(2) . . ?
C11 N4 C12 111.6(16) . . ?
C10 C12 N4 101.9(17) . . ?
C17 N5 C13 120.1(14) . . ?
C17 N5 Cu2 113.2(11) . . ?
C13 N5 Cu2 125.2(10) . . ?
N5 C13 C14 120.9(16) . . ?
C15 C14 C13 121.6(17) . . ?
C16 C15 C14 119.5(17) . . ?
C15 C16 C17 119.9(16) . . ?
N5 C17 C16 117.9(16) . . ?
N5 C17 C18 118.5(15) . . ?
C16 C17 C18 123.4(15) . . ?
N6 C18 C17 111.3(13) . . ?
C18 N6 C19 114.7(13) . . ?
C18 N6 Cu2 112.2(10) . . ?
C19 N6 Cu2 110.7(9) . . ?
C20 C19 C21 111.1(14) . . ?
C20 C19 N6 108.7(14) . . ?
C21 C19 N6 110.2(13) . . ?
O3 C20 O4 127.3(17) . . ?
O3 C20 C19 119.1(15) . . ?
O4 C20 C19 113.4(18) . . ?
C20 O3 Cu3 132.0(11) . . ?
C22 C21 C19 116.6(13) . . ?
C23 N7 C22 102.2(14) . . ?
C23 N7 Cu2 126.0(13) . . ?
C22 N7 Cu2 130.1(11) . . ?
C24 C22 N7 109.7(13) . . ?
C24 C22 C21 129.2(14) . . ?
N7 C22 C21 121.1(14) . . ?
N8 C23 N7 114.2(15) . . ?
C23 N8 C24 103.9(14) . . ?
C22 C24 N8 109.8(14) . . ?
C25 N9 C29 120.0 . . ?
C25 N9 Cu3 124.7(7) . . ?
C29 N9 Cu3 115.2(7) . . ?
C26 C25 N9 120.0 . . ?
C25 C26 C27 120.0 . . ?
C28 C27 C26 120.0 . . ?
C29 C28 C27 120.0 . . ?
C28 C29 N9 120.0 . . ?
C28 C29 C30 128.0(15) . . ?
N9 C29 C30 112.0(15) . . ?
C29 C30 N10 116(2) . . ?
C30 N10 C31 114.9(19) . . ?
C30 N10 Cu3 107.3(14) . . ?
C31 N10 Cu3 109.0(14) . . ?
C32 C31 N10 109.6(15) . . ?
C32 C31 C33 115(2) . . ?
N10 C31 C33 111.9(17) . . ?
O5 C32 O6 123.9(15) . . ?
O5 C32 C31 120.6(17) . . ?
O6 C32 C31 115.4(15) . . ?
C32 O5 Cu3 105.5(11) . . ?
C32 O6 Cu1 113.2(10) . . ?
C34 C33 C31 111(2) . . ?
C36 C34 N11 108(3) . . ?
C36 C34 C33 127(3) . . ?
N11 C34 C33 125(2) . . ?
C35 N11 C34 107.7(18) . . ?
C35 N11 Cu3 125.3(13) . . ?
C34 N11 Cu3 126.8(16) . . ?
N11 C35 N12 105(2) . . ?
C36 N12 C35 103(2) . . ?
C34 C36 N12 116(3) . . ?
O8 Cl1 O9 116.0(9) . . ?
O8 Cl1 O10 114.7(10) . . ?
O9 Cl1 O10 112.3(9) . . ?
O8 Cl1 O7 104.1(9) . . ?
O9 Cl1 O7 104.2(9) . . ?
O10 Cl1 O7 103.7(9) . . ?
O11 Cl2 O13 110.7(12) . . ?
O11 Cl2 O12 108.6(12) . . ?
O13 Cl2 O12 118(2) . . ?
O11 Cl2 O14 107.4(12) . . ?
O13 Cl2 O14 108(2) . . ?
O12 Cl2 O14 104(2) . . ?
O18 Cl3 O16 113.5(10) . . ?
O18 Cl3 O15 112.2(10) . . ?
O16 Cl3 O15 110.4(10) . . ?
O18 Cl3 O17 106.5(9) . . ?
O16 Cl3 O17 107.0(10) . . ?
O15 Cl3 O17 107.0(10) . . ?

loop_
_geom_bond_atom_site_label_1
_geom_bond_atom_site_label_2
_geom_bond_distance
_geom_bond_site_symmetry_2
_geom_bond_publ_flag
Cu1 N3 1.934(14) . ?
Cu1 O6 1.973(11) . ?
Cu1 N2 2.001(12) . ?
Cu1 N1 2.007(13) . ?
Cu2 N7 1.931(15) . ?
Cu2 O1 1.991(9) . ?
Cu2 N5 1.992(11) . ?
Cu2 N6 2.021(12) . ?
Cu3 O3 1.903(11) . ?
Cu3 N11 1.940(17) . ?
Cu3 N9 1.960(10) . ?
Cu3 N10 1.982(18) . ?
Cu3 O5 2.392(11) . ?
N1 C5 1.29(2) . ?
N1 C1 1.33(3) . ?
C1 C2 1.34(3) . ?
C2 C3 1.38(3) . ?
C3 C4 1.38(3) . ?
C4 C5 1.40(3) . ?
C5 C6 1.45(2) . ?
C6 N2 1.48(2) . ?
N2 C7 1.456(19) . ?
C7 C9 1.53(2) . ?
C7 C8 1.548(19) . ?
O1 C8 1.247(17) . ?
O2 C8 1.214(17) . ?
C9 C10 1.57(2) . ?
C10 C12 1.35(2) . ?
C10 N3 1.37(2) . ?
N3 C11 1.38(2) . ?
C11 N4 1.34(3) . ?
N4 C12 1.39(3) . ?
N5 C17 1.327(19) . ?
N5 C13 1.35(2) . ?
C13 C14 1.35(2) . ?
C14 C15 1.33(2) . ?
C15 C16 1.33(3) . ?
C16 C17 1.46(3) . ?
C17 C18 1.48(2) . ?
C18 N6 1.44(2) . ?
N6 C19 1.533(19) . ?
C19 C20 1.52(2) . ?
C19 C21 1.53(2) . ?
C20 O3 1.24(2) . ?
C20 O4 1.27(2) . ?
C21 C22 1.42(2) . ?
N7 C23 1.34(2) . ?
N7 C22 1.392(19) . ?
C22 C24 1.31(2) . ?
C23 N8 1.33(2) . ?
N8 C24 1.36(2) . ?
N9 C25 1.3900 . ?
N9 C29 1.3900 . ?
C25 C26 1.3900 . ?
C26 C27 1.3900 . ?
C27 C28 1.3900 . ?
C28 C29 1.3900 . ?
C29 C30 1.40(3) . ?
C30 N10 1.46(3) . ?
N10 C31 1.47(2) . ?
C31 C32 1.44(2) . ?
C31 C33 1.53(3) . ?
C32 O5 1.21(2) . ?
C32 O6 1.34(2) . ?
C33 C34 1.45(3) . ?
C34 C36 1.20(3) . ?
C34 N11 1.42(3) . ?
N11 C35 1.31(3) . ?
C35 N12 1.47(3) . ?
N12 C36 1.32(3) . ?
Cl1 O8 1.348(12) . ?
Cl1 O9 1.360(12) . ?
Cl1 O10 1.376(12) . ?
Cl1 O7 1.467(12) . ?
Cl2 O11 1.372(14) . ?
Cl2 O13 1.379(15) . ?
Cl2 O12 1.398(15) . ?
Cl2 O14 1.404(15) . ?
Cl3 O18 1.359(13) . ?
Cl3 O16 1.373(13) . ?
Cl3 O15 1.383(13) . ?
Cl3 O17 1.424(13) . ?
